data_1552602
loop_
_publ_author_name
'Auranwiwat, Chiramet'
'Wongsomboon, Puttandon'
'Thaima, Thanaphat'
'Rattanajak, Roonglawan'
'Kamchonwongpaisan, Sumalee'
'Willis, Anthony C.'
'Laphookhieo, Surat'
'Pyne, Stephen G.'
'Limtharakul, Thunwadee'

_publ_section_title
;
 Polyoxygenated Cyclohexenes and Their Chlorinated Derivatives from the
 Leaves of Uvaria cherrevensis.
;
_journal_issue 1
_journal_name_full 'Journal of natural products'
_journal_page_first 101
_journal_page_last 110
_journal_paper_doi 10.1021/acs.jnatprod.8b00794
_journal_volume 82
_journal_year 2019
_chemical_absolute_configuration ad
_chemical_compound_source ' from U of Wollongong '
_chemical_formula_moiety 'C29 H26 O7'
_chemical_formula_sum 'C29 H26 O7'
_chemical_formula_weight 486.52
_space_group_IT_number 4
_space_group_name_Hall 'P 2yb'
_space_group_name_H-M_alt 'P 1 21 1'
_symmetry_cell_setting monoclinic
_symmetry_space_group_name_Hall 'P 2yb'
_symmetry_space_group_name_H-M 'P 1 21 1'
_atom_sites_solution_hydrogens difmap
_atom_sites_solution_primary direct
_audit_creation_date 18-06-13
_audit_creation_method CRYSTALS_ver_14.40
_audit_update_record
;
2018-06-14 - Report on C29 H26 O7 
             by Anthony C. Willis
       for   Steve Pyne and Chiramet Auranwiwat


2018-06-14 - details of refinement in _refine_special_details below

2018-06-14 - passes checkcif tests with no warnings 

;
_cell_angle_alpha 90
_cell_angle_beta 95.660(2)
_cell_angle_gamma 90
_cell_formula_units_Z 2
_cell_length_a 11.6492(3)
_cell_length_b 5.7715(1)
_cell_length_c 17.9296(4)
_cell_measurement_reflns_used 10847
_cell_measurement_temperature 150
_cell_measurement_theta_max 74
_cell_measurement_theta_min 4
_cell_volume 1199.59(5)
_computing_cell_refinement 'CrysAlisPro 1.171.39.46 (Rigaku OD, 2018)'
_computing_data_collection 'CrysAlisPro 1.171.39.46 (Rigaku OD, 2018)'
_computing_data_reduction 'CrysAlisPro 1.171.39.46 (Rigaku OD, 2018)'
_computing_molecular_graphics 'PLATON (Spek, 2008)'
_computing_publication_material 'CRYSTALS (Betteridge et al., 2003)'
_computing_structure_refinement 'CRYSTALS (Betteridge et al., 2003)'
_computing_structure_solution 'SIR92 (Altomare et al., 1994)'
_diffrn_ambient_environment N~2~
_diffrn_ambient_temperature 150
_diffrn_detector 'CCD plate'
_diffrn_detector_type EosS2
_diffrn_measured_fraction_theta_full 0.999
_diffrn_measured_fraction_theta_max 0.991
_diffrn_measurement_device 'four-circle diffractometer'
_diffrn_measurement_device_type 'SuperNova, Dual, Cu at zero, EosS2'
_diffrn_measurement_method '\w scans'
_diffrn_radiation_monochromator mirror
_diffrn_radiation_probe x-ray
_diffrn_radiation_type 'Cu K\a'
_diffrn_radiation_wavelength 1.54184
_diffrn_reflns_av_R_equivalents 0.060
_diffrn_reflns_av_sigmaI/netI 0.0669
_diffrn_reflns_limit_h_max 14
_diffrn_reflns_limit_h_min -14
_diffrn_reflns_limit_k_max 7
_diffrn_reflns_limit_k_min -6
_diffrn_reflns_limit_l_max 22
_diffrn_reflns_limit_l_min -22
_diffrn_reflns_number 22812
_diffrn_reflns_theta_full 72.748
_diffrn_reflns_theta_max 74.233
_diffrn_reflns_theta_min 3.813
_diffrn_source 'micro-focus sealed X-ray tube'
_diffrn_source_type 'SuperNova (Cu) X-ray Source'
_diffrn_standards_number 0
_exptl_absorpt_coefficient_mu 0.792
_exptl_absorpt_correction_T_max 0.98
_exptl_absorpt_correction_T_min 0.53
_exptl_absorpt_correction_type multi-scan
_exptl_absorpt_process_details
;
CrysAlisPro 1.171.39.46 (Rigaku Oxford Diffraction, 2018)
Empirical absorption correction using spherical harmonics,
 implemented in SCALE3 ABSPACK scaling algorithm.
;
_exptl_crystal_colour colourless
_exptl_crystal_density_diffrn 1.347
_exptl_crystal_density_method 'not measured'
_exptl_crystal_description lath
_exptl_crystal_F_000 512
_exptl_crystal_size_max 0.448
_exptl_crystal_size_mid 0.045
_exptl_crystal_size_min 0.021
_refine_diff_density_max 0.24
_refine_diff_density_min -0.22
_refine_ls_abs_structure_details 'Flack (1983), 1766 Friedel-pairs'
_refine_ls_abs_structure_Flack 0.03(20)
_refine_ls_extinction_method None
_refine_ls_goodness_of_fit_ref 1.0063
_refine_ls_hydrogen_treatment mixed
_refine_ls_matrix_type full
_refine_ls_number_parameters 329
_refine_ls_number_reflns 4447
_refine_ls_number_restraints 1
_refine_ls_R_factor_all 0.0499
_refine_ls_R_factor_gt 0.0476
_refine_ls_shift/su_max 0.0030223
_refine_ls_shift/su_mean 0.0003848
_refine_ls_structure_factor_coef Fsqd
_refine_ls_weighting_details
;
 Method= Modified Sheldrick 
 w=1/[\s^2^(F^2^) + ( 0.08P)^2^ + 0.24P] 
 ,where P=(max(Fo^2^,0) + 2Fc^2^)/3 
;
_refine_ls_weighting_scheme calc
_refine_ls_wR_factor_all 0.1282
_refine_ls_wR_factor_gt 0.1249
_refine_ls_wR_factor_ref 0.1282
_reflns_limit_h_max 14
_reflns_limit_h_min -14
_reflns_limit_k_max 7
_reflns_limit_k_min -6
_reflns_limit_l_max 22
_reflns_limit_l_min 0
_reflns_number_gt 4217
_reflns_number_total 4447
_reflns_threshold_expression I>2.0\s(I)
_oxford_diffrn_Wilson_B_factor 2.82
_oxford_diffrn_Wilson_scale 0.02
_oxford_refine_ls_r_factor_ref 0.0499
_oxford_refine_ls_scale 7.4(2)
_oxford_reflns_number_all 4447
_oxford_reflns_threshold_expression_ref I>-10.0\s(I)
_oxford_structure_analysis_title 'Z:\pyn1805SNQ\Tony_pyn1805SNQ_da At 14:51 on'
_cod_data_source_file np8b00794_si_002.cif
_cod_data_source_block pyn1805SNQ
_cod_original_sg_symbol_H-M 'P 1 21 1 '
_cod_database_code 1552602
_oxdiff_exptl_absorpt_empirical_details
;
Empirical correction (ABSPACK) includes:
- Absorption correction using spherical harmonics
- Frame scaling
- Detector area scaling
;

loop_
_symmetry_equiv_pos_as_xyz
x,y,z
-x,y+1/2,-z

loop_
_atom_site_label
_atom_site_type_symbol
_atom_site_fract_x
_atom_site_fract_y
_atom_site_fract_z
_atom_site_U_iso_or_equiv
_atom_site_occupancy
_atom_site_adp_type
_atom_site_refinement_flags_posn
O1 O 0.29794(12) 0.7975(3) 0.89677(8) 0.0292 1.0000 Uani .
O2 O 0.35218(18) 0.9051(4) 1.01543(9) 0.0444 1.0000 Uani .
O3 O 0.18961(13) 0.3741(4) 0.66217(9) 0.0389 1.0000 Uani .
O4 O 0.3417(2) 1.0366(4) 0.47232(13) 0.0611 1.0000 Uani .
O5 O 0.57835(12) 0.1126(3) 0.73895(8) 0.0292 1.0000 Uani .
O6 O 0.61229(15) -0.2156(3) 0.80541(12) 0.0476 1.0000 Uani .
O7 O 0.48722(16) 0.1634(3) 0.89717(9) 0.0369 1.0000 Uani .
C1 C 0.37477(16) 0.4703(4) 0.83553(11) 0.0248 1.0000 Uani .
C2 C 0.28258(17) 0.4680(4) 0.78576(11) 0.0284 1.0000 Uani .
C3 C 0.27003(17) 0.2956(4) 0.72301(12) 0.0318 1.0000 Uani .
C4 C 0.38705(18) 0.2347(4) 0.69641(12) 0.0302 1.0000 Uani .
C5 C 0.46373(17) 0.1445(4) 0.76402(11) 0.0273 1.0000 Uani .
C6 C 0.47558(16) 0.3064(4) 0.83194(11) 0.0259 1.0000 Uani .
C7 C 0.39017(17) 0.6286(4) 0.90179(11) 0.0278 1.0000 Uani .
C8 C 0.29156(19) 0.9296(4) 0.95709(12) 0.0306 1.0000 Uani .
C9 C 0.2008(2) 1.1100(4) 0.94648(12) 0.0322 1.0000 Uani .
C10 C 0.1150(2) 1.1031(5) 0.88678(14) 0.0363 1.0000 Uani .
C11 C 0.0331(2) 1.2770(5) 0.87876(17) 0.0468 1.0000 Uani .
C12 C 0.0373(3) 1.4587(5) 0.9295(2) 0.0549 1.0000 Uani .
C13 C 0.1224(3) 1.4655(5) 0.98905(19) 0.0534 1.0000 Uani .
C14 C 0.2039(2) 1.2910(5) 0.99847(15) 0.0416 1.0000 Uani .
C15 C 0.2304(2) 0.5399(5) 0.61646(12) 0.0353 1.0000 Uani .
C16 C 0.1490(2) 0.6678(6) 0.57211(14) 0.0441 1.0000 Uani .
C17 C 0.1814(2) 0.8359(6) 0.52376(14) 0.0480 1.0000 Uani .
C18 C 0.2983(2) 0.8750(5) 0.51753(14) 0.0443 1.0000 Uani .
C19 C 0.3799(2) 0.7427(5) 0.56075(12) 0.0366 1.0000 Uani .
C20 C 0.34801(19) 0.5768(4) 0.61092(11) 0.0313 1.0000 Uani .
C21 C 0.43852(18) 0.4435(4) 0.65952(11) 0.0316 1.0000 Uani .
C22 C 0.2645(3) 1.2075(6) 0.43988(18) 0.0611 1.0000 Uani .
C23 C 0.64410(18) -0.0622(4) 0.76663(12) 0.0286 1.0000 Uani .
C24 C 0.76333(17) -0.0490(4) 0.74236(12) 0.0290 1.0000 Uani .
C25 C 0.7981(2) 0.1360(4) 0.70017(13) 0.0346 1.0000 Uani .
C26 C 0.9091(2) 0.1371(5) 0.67788(15) 0.0420 1.0000 Uani .
C27 C 0.9834(2) -0.0440(5) 0.69656(17) 0.0453 1.0000 Uani .
C28 C 0.9488(2) -0.2278(5) 0.73823(16) 0.0435 1.0000 Uani .
C29 C 0.8386(2) -0.2300(5) 0.76191(14) 0.0370 1.0000 Uani .
H1 H 0.534(3) 0.230(7) 0.928(2) 0.0552 1.0000 Uiso .
H21 H 0.2214 0.5757 0.7894 0.0338 1.0000 Uiso R
H31 H 0.2365 0.1479 0.7412 0.0378 1.0000 Uiso R
H41 H 0.3747 0.1095 0.6592 0.0359 1.0000 Uiso R
H51 H 0.4321 -0.0063 0.7802 0.0324 1.0000 Uiso R
H61 H 0.5450 0.4017 0.8304 0.0300 1.0000 Uiso R
H71 H 0.3893 0.5409 0.9496 0.0328 1.0000 Uiso R
H72 H 0.4646 0.7140 0.9020 0.0333 1.0000 Uiso R
H101 H 0.1126 0.9771 0.8524 0.0436 1.0000 Uiso R
H111 H -0.0238 1.2702 0.8390 0.0564 1.0000 Uiso R
H121 H -0.0174 1.5807 0.9237 0.0659 1.0000 Uiso R
H131 H 0.1237 1.5887 1.0237 0.0639 1.0000 Uiso R
H141 H 0.2586 1.2913 1.0404 0.0497 1.0000 Uiso R
H161 H 0.0710 0.6399 0.5765 0.0530 1.0000 Uiso R
H171 H 0.1252 0.9282 0.4951 0.0584 1.0000 Uiso R
H191 H 0.4573 0.7681 0.5545 0.0439 1.0000 Uiso R
H211 H 0.4746 0.5457 0.6981 0.0382 1.0000 Uiso R
H212 H 0.4972 0.3919 0.6284 0.0367 1.0000 Uiso R
H221 H 0.3082 1.3187 0.4116 0.0920 1.0000 Uiso R
H222 H 0.2268 1.2873 0.4787 0.0916 1.0000 Uiso R
H223 H 0.2052 1.1352 0.4055 0.0914 1.0000 Uiso R
H251 H 0.7472 0.2618 0.6879 0.0410 1.0000 Uiso R
H261 H 0.9326 0.2613 0.6493 0.0497 1.0000 Uiso R
H271 H 1.0593 -0.0419 0.6804 0.0538 1.0000 Uiso R
H281 H 0.9973 -0.3527 0.7489 0.0519 1.0000 Uiso R
H291 H 0.8130 -0.3552 0.7909 0.0437 1.0000 Uiso R

loop_
_atom_site_aniso_label
_atom_site_aniso_U_11
_atom_site_aniso_U_22
_atom_site_aniso_U_33
_atom_site_aniso_U_23
_atom_site_aniso_U_13
_atom_site_aniso_U_12
O1 0.0304(7) 0.0294(8) 0.0282(7) -0.0014(6) 0.0050(5) 0.0046(6)
O2 0.0587(11) 0.0441(11) 0.0292(8) -0.0029(7) -0.0013(7) 0.0121(8)
O3 0.0234(7) 0.0528(11) 0.0390(8) -0.0046(8) -0.0041(6) -0.0024(7)
O4 0.0617(13) 0.0659(16) 0.0557(12) 0.0271(11) 0.0066(10) 0.0228(11)
O5 0.0281(7) 0.0262(8) 0.0337(7) 0.0033(6) 0.0059(5) 0.0056(6)
O6 0.0380(9) 0.0303(9) 0.0758(13) 0.0208(10) 0.0126(8) 0.0021(8)
O7 0.0509(10) 0.0254(8) 0.0325(8) 0.0038(6) -0.0054(7) 0.0014(7)
C1 0.0256(8) 0.0234(10) 0.0262(9) 0.0037(8) 0.0066(7) -0.0015(8)
C2 0.0227(9) 0.0326(11) 0.0308(10) -0.0008(9) 0.0061(7) -0.0001(8)
C3 0.0241(9) 0.0359(12) 0.0349(10) -0.0038(9) -0.0005(7) -0.0039(9)
C4 0.0273(9) 0.0334(12) 0.0295(9) -0.0066(8) -0.0002(7) 0.0023(8)
C5 0.0242(9) 0.0256(10) 0.0323(9) -0.0012(8) 0.0041(7) -0.0003(8)
C6 0.0262(9) 0.0230(10) 0.0283(9) 0.0014(8) 0.0021(7) -0.0002(8)
C7 0.0298(9) 0.0254(11) 0.0282(9) -0.0010(8) 0.0030(7) 0.0031(8)
C8 0.0373(10) 0.0288(12) 0.0267(9) 0.0007(8) 0.0089(8) 0.0010(9)
C9 0.0362(10) 0.0281(11) 0.0350(10) 0.0020(9) 0.0167(8) 0.0019(9)
C10 0.0340(11) 0.0340(13) 0.0431(11) 0.0060(10) 0.0143(9) 0.0036(10)
C11 0.0396(12) 0.0412(15) 0.0630(16) 0.0177(13) 0.0222(11) 0.0092(11)
C12 0.0501(15) 0.0364(14) 0.085(2) 0.0145(14) 0.0402(15) 0.0144(13)
C13 0.0665(18) 0.0294(13) 0.0717(18) -0.0032(13) 0.0437(15) 0.0025(13)
C14 0.0524(13) 0.0307(12) 0.0462(13) -0.0017(11) 0.0276(11) -0.0012(11)
C15 0.0295(10) 0.0462(14) 0.0294(10) -0.0069(9) -0.0013(8) 0.0071(9)
C16 0.0321(11) 0.0623(18) 0.0365(11) -0.0062(11) -0.0032(9) 0.0147(11)
C17 0.0428(13) 0.0621(19) 0.0373(11) 0.0006(12) -0.0051(10) 0.0235(13)
C18 0.0471(13) 0.0520(16) 0.0334(11) 0.0043(11) 0.0026(10) 0.0184(12)
C19 0.0357(11) 0.0427(14) 0.0310(10) 0.0023(10) 0.0017(8) 0.0127(10)
C20 0.0292(10) 0.0392(13) 0.0253(9) -0.0048(9) 0.0010(7) 0.0086(9)
C21 0.0260(9) 0.0427(13) 0.0262(9) 0.0017(9) 0.0024(7) 0.0049(9)
C22 0.078(2) 0.056(2) 0.0460(14) 0.0064(14) -0.0113(14) 0.0234(17)
C23 0.0282(9) 0.0215(10) 0.0356(10) -0.0012(8) 0.0008(8) 0.0000(8)
C24 0.0253(9) 0.0276(11) 0.0330(10) -0.0045(9) -0.0019(7) -0.0015(8)
C25 0.0335(11) 0.0274(12) 0.0427(11) -0.0011(10) 0.0031(8) -0.0008(9)
C26 0.0375(12) 0.0395(15) 0.0502(13) -0.0006(12) 0.0102(10) -0.0082(11)
C27 0.0268(10) 0.0476(15) 0.0618(15) -0.0152(13) 0.0066(10) -0.0041(10)
C28 0.0274(10) 0.0366(14) 0.0645(16) -0.0075(12) -0.0044(10) 0.0050(10)
C29 0.0317(10) 0.0323(13) 0.0455(12) 0.0004(10) -0.0039(9) 0.0017(9)

loop_
_atom_type_symbol
_atom_type_scat_dispersion_real
_atom_type_scat_dispersion_imag
_atom_type_scat_Cromer_Mann_a1
_atom_type_scat_Cromer_Mann_b1
_atom_type_scat_Cromer_Mann_a2
_atom_type_scat_Cromer_Mann_b2
_atom_type_scat_Cromer_Mann_a3
_atom_type_scat_Cromer_Mann_b3
_atom_type_scat_Cromer_Mann_a4
_atom_type_scat_Cromer_Mann_b4
_atom_type_scat_Cromer_Mann_c
_atom_type_scat_source
C 0.0181 0.0091 2.3100 20.8439 1.0200 10.2075 1.5886 0.5687 0.8650 51.6512 0.2156 'International Tables Vol C 4.2.6.8 and 6.1.1.4'
H 0.0000 0.0000 0.4930 10.5109 0.3229 26.1257 0.1402 3.1424 0.0408 57.7998 0.0030 'International Tables Vol C 4.2.6.8 and 6.1.1.4'
O 0.0492 0.0322 3.0485 13.2771 2.2868 5.7011 1.5463 0.3239 0.8670 32.9089 0.2508 'International Tables Vol C 4.2.6.8 and 6.1.1.4'

loop_
_geom_angle_atom_site_label_1
_geom_angle_atom_site_label_2
_geom_angle_atom_site_label_3
_geom_angle
_geom_angle_publ_flag
C7 O1 C8 115.84(16) yes
C3 O3 C15 115.71(17) yes
C18 O4 C22 117.4(3) yes
C5 O5 C23 119.32(17) yes
C6 O7 H1 106(3) no
C2 C1 C6 123.0(2) yes
C2 C1 C7 124.49(19) yes
C6 C1 C7 112.51(17) yes
C1 C2 C3 121.6(2) yes
C1 C2 H21 120.5 no
C3 C2 H21 117.8 no
C2 C3 O3 111.6(2) yes
C2 C3 C4 111.28(17) yes
O3 C3 C4 111.70(17) yes
C2 C3 H31 109.4 no
O3 C3 H31 105.6 no
C4 C3 H31 107.0 no
C3 C4 C5 107.52(17) yes
C3 C4 C21 110.74(19) yes
C5 C4 C21 112.95(17) yes
C3 C4 H41 107.8 no
C5 C4 H41 108.8 no
C21 C4 H41 108.9 no
C4 C5 O5 106.25(16) yes
C4 C5 C6 115.09(18) yes
O5 C5 C6 107.94(15) yes
C4 C5 H51 108.9 no
O5 C5 H51 110.7 no
C6 C5 H51 108.0 no
C5 C6 C1 113.94(16) yes
C5 C6 O7 107.04(17) yes
C1 C6 O7 109.74(16) yes
C5 C6 H61 109.2 no
C1 C6 H61 107.2 no
O7 C6 H61 109.6 no
C1 C7 O1 109.39(16) yes
C1 C7 H71 111.3 no
O1 C7 H71 109.0 no
C1 C7 H72 109.9 no
O1 C7 H72 107.9 no
H71 C7 H72 109.3 no
O1 C8 O2 124.1(2) yes
O1 C8 C9 113.21(19) yes
O2 C8 C9 122.7(2) yes
C8 C9 C10 121.9(2) yes
C8 C9 C14 117.9(2) yes
C10 C9 C14 120.2(2) yes
C9 C10 C11 119.7(3) yes
C9 C10 H101 119.5 no
C11 C10 H101 120.8 no
C10 C11 C12 120.1(3) yes
C10 C11 H111 118.9 no
C12 C11 H111 120.9 no
C11 C12 C13 120.3(3) yes
C11 C12 H121 120.7 no
C13 C12 H121 119.0 no
C12 C13 C14 120.3(3) yes
C12 C13 H131 119.6 no
C14 C13 H131 120.1 no
C9 C14 C13 119.4(3) yes
C9 C14 H141 120.4 no
C13 C14 H141 120.1 no
O3 C15 C16 117.1(2) yes
O3 C15 C20 123.1(2) yes
C16 C15 C20 119.8(2) yes
C15 C16 C17 121.3(2) yes
C15 C16 H161 118.4 no
C17 C16 H161 120.2 no
C16 C17 C18 119.6(2) yes
C16 C17 H171 121.0 no
C18 C17 H171 119.3 no
C17 C18 O4 125.4(2) yes
C17 C18 C19 119.0(3) yes
O4 C18 C19 115.6(3) yes
C18 C19 C20 121.7(2) yes
C18 C19 H191 117.5 no
C20 C19 H191 120.8 no
C15 C20 C19 118.5(2) yes
C15 C20 C21 120.9(2) yes
C19 C20 C21 120.5(2) yes
C4 C21 C20 111.75(18) yes
C4 C21 H211 109.4 no
C20 C21 H211 109.3 no
C4 C21 H212 109.6 no
C20 C21 H212 108.4 no
H211 C21 H212 108.4 no
O4 C22 H221 108.8 no
O4 C22 H222 110.3 no
H221 C22 H222 110.5 no
O4 C22 H223 110.0 no
H221 C22 H223 108.8 no
H222 C22 H223 108.3 no
O5 C23 O6 124.9(2) yes
O5 C23 C24 111.64(18) yes
O6 C23 C24 123.4(2) yes
C23 C24 C25 121.6(2) yes
C23 C24 C29 118.0(2) yes
C25 C24 C29 120.3(2) yes
C24 C25 C26 119.2(2) yes
C24 C25 H251 120.3 no
C26 C25 H251 120.4 no
C25 C26 C27 120.4(2) yes
C25 C26 H261 119.4 no
C27 C26 H261 120.2 no
C26 C27 C28 120.3(2) yes
C26 C27 H271 119.6 no
C28 C27 H271 120.1 no
C27 C28 C29 120.0(2) yes
C27 C28 H281 120.4 no
C29 C28 H281 119.6 no
C28 C29 C24 119.7(2) yes
C28 C29 H291 121.4 no
C24 C29 H291 118.9 no

loop_
_geom_bond_atom_site_label_1
_geom_bond_atom_site_label_2
_geom_bond_distance
_geom_bond_publ_flag
O1 C7 1.447(2) yes
O1 C8 1.331(3) yes
O2 C8 1.211(3) yes
O3 C3 1.439(3) yes
O3 C15 1.375(3) yes
O4 C18 1.365(4) yes
O4 C22 1.420(3) yes
O5 C5 1.462(2) yes
O5 C23 1.333(3) yes
O6 C23 1.206(3) yes
O7 C6 1.427(2) yes
O7 H1 0.83(4) no
C1 C2 1.327(3) yes
C1 C6 1.515(3) yes
C1 C7 1.495(3) yes
C2 C3 1.498(3) yes
C2 H21 0.953 no
C3 C4 1.529(3) yes
C3 H31 1.005 no
C4 C5 1.525(3) yes
C4 C21 1.526(3) yes
C4 H41 0.984 no
C5 C6 1.530(3) yes
C5 H51 0.999 no
C6 H61 0.981 no
C7 H71 0.997 no
C7 H72 0.997 no
C8 C9 1.482(3) yes
C9 C10 1.392(3) yes
C9 C14 1.398(3) yes
C10 C11 1.382(4) yes
C10 H101 0.952 no
C11 C12 1.385(5) yes
C11 H111 0.926 no
C12 C13 1.385(5) yes
C12 H121 0.948 no
C13 C14 1.383(4) yes
C13 H131 0.944 no
C14 H141 0.936 no
C15 C16 1.388(3) yes
C15 C20 1.400(3) yes
C16 C17 1.379(5) yes
C16 H161 0.933 no
C17 C18 1.395(4) yes
C17 H171 0.955 no
C18 C19 1.394(3) yes
C19 C20 1.389(3) yes
C19 H191 0.931 no
C20 C21 1.510(3) yes
C21 H211 0.972 no
C21 H212 0.972 no
C22 H221 0.990 no
C22 H222 0.975 no
C22 H223 0.973 no
C23 C24 1.498(3) yes
C24 C25 1.392(3) yes
C24 C29 1.386(3) yes
C25 C26 1.390(3) yes
C25 H251 0.949 no
C26 C27 1.378(4) yes
C26 H261 0.937 no
C27 C28 1.380(4) yes
C27 H271 0.958 no
C28 C29 1.391(3) yes
C28 H281 0.925 no
C29 H291 0.955 no

loop_
_geom_contact_atom_site_label_1
_geom_contact_atom_site_label_2
_geom_contact_distance
_geom_contact_site_symmetry_2
_geom_contact_publ_flag
O1 O7 3.053(2) 1_565 no
O1 C13 3.355(4) 1_545 no
O2 C6 3.280(3) 2_657 no
O2 O7 3.139(3) 1_565 no
O2 O7 2.706(3) 2_657 no
O5 O7 3.139(2) . no
O6 C6 3.244(3) 1_545 no
O6 C7 3.372(3) 1_545 no
O6 C1 3.395(3) 1_545 no
O6 O7 3.176(3) . no
O7 C7 3.291(3) 1_545 no
O7 C23 3.370(3) . no
O7 C8 2.942(3) 1_545 no
C1 O6 3.395(3) 1_565 no
C1 C21 3.316(3) . no
C2 C10 3.496(3) 1_545 no
C2 C20 3.358(3) . no
C7 C14 3.500(3) 1_545 no
C8 C13 3.407(4) 1_545 no
C16 C27 3.509(4) 1_465 no
C22 C25 3.549(4) 2_666 no
C22 C24 3.542(4) 2_666 no

loop_
_geom_hbond_atom_site_label_D
_geom_hbond_atom_site_label_H
_geom_hbond_atom_site_label_A
_geom_hbond_site_symmetry_A
_geom_hbond_angle_DHA
_geom_hbond_distance_DH
_geom_hbond_distance_HA
_geom_hbond_distance_DA
_geom_hbond_publ_flag
O7 H1 O2 2_647 171(3) 0.83(4) 1.89(4) 2.706(4) yes

loop_
_geom_torsion_atom_site_label_1
_geom_torsion_atom_site_label_2
_geom_torsion_atom_site_label_3
_geom_torsion_atom_site_label_4
_geom_torsion
_geom_torsion_publ_flag
C8 O1 C7 C1 171.06(18) no
C7 O1 C8 O2 -5.0(3) no
C7 O1 C8 C9 175.85(18) no
C15 O3 C3 C2 77.0(2) no
C15 O3 C3 C4 -48.3(3) no
C3 O3 C15 C16 -161.5(2) no
C3 O3 C15 C20 21.2(3) no
C22 O4 C18 C17 12.7(4) no
C22 O4 C18 C19 -166.7(3) no
C23 O5 C5 C4 -145.24(19) no
C23 O5 C5 C6 90.8(2) no
C5 O5 C23 O6 8.7(3) no
C5 O5 C23 C24 -172.54(17) no
C6 C1 C2 C3 2.0(3) no
C7 C1 C2 C3 -176.6(2) no
C2 C1 C6 O7 -117.7(2) no
C2 C1 C6 C5 2.3(3) no
C7 C1 C6 O7 61.0(2) no
C7 C1 C6 C5 -178.99(17) no
C2 C1 C7 O1 -8.1(3) no
C6 C1 C7 O1 173.22(16) no
C1 C2 C3 O3 -158.5(2) no
C1 C2 C3 C4 -33.0(3) no
O3 C3 C4 C5 -177.67(19) no
O3 C3 C4 C21 58.5(2) no
C2 C3 C4 C5 56.9(2) no
C2 C3 C4 C21 -67.0(2) no
C3 C4 C5 O5 -173.78(17) no
C3 C4 C5 C6 -54.4(2) no
C21 C4 C5 O5 -51.3(2) no
C21 C4 C5 C6 68.1(2) no
C3 C4 C21 C20 -40.4(2) no
C5 C4 C21 C20 -161.05(18) no
O5 C5 C6 O7 -94.61(19) no
O5 C5 C6 C1 143.88(17) no
C4 C5 C6 O7 146.95(17) no
C4 C5 C6 C1 25.4(3) no
O1 C8 C9 C10 14.4(3) no
O1 C8 C9 C14 -165.2(2) no
O2 C8 C9 C10 -164.7(2) no
O2 C8 C9 C14 15.7(4) no
C8 C9 C10 C11 -179.2(2) no
C14 C9 C10 C11 0.4(4) no
C8 C9 C14 C13 178.2(2) no
C10 C9 C14 C13 -1.4(4) no
C9 C10 C11 C12 0.7(4) no
C10 C11 C12 C13 -0.9(5) no
C11 C12 C13 C14 -0.1(5) no
C12 C13 C14 C9 1.2(4) no
O3 C15 C16 C17 -179.2(3) no
C20 C15 C16 C17 -1.7(4) no
O3 C15 C20 C19 177.5(2) no
O3 C15 C20 C21 -3.9(4) no
C16 C15 C20 C19 0.2(4) no
C16 C15 C20 C21 178.8(2) no
C15 C16 C17 C18 1.7(4) no
C16 C17 C18 O4 -179.5(3) no
C16 C17 C18 C19 -0.2(4) no
O4 C18 C19 C20 178.0(2) no
C17 C18 C19 C20 -1.4(4) no
C18 C19 C20 C15 1.4(4) no
C18 C19 C20 C21 -177.3(2) no
C15 C20 C21 C4 14.7(3) no
C19 C20 C21 C4 -166.7(2) no
O5 C23 C24 C25 3.9(3) no
O5 C23 C24 C29 -174.9(2) no
O6 C23 C24 C25 -177.3(2) no
O6 C23 C24 C29 4.0(3) no
C23 C24 C25 C26 -178.7(2) no
C29 C24 C25 C26 0.0(3) no
C23 C24 C29 C28 177.8(2) no
C25 C24 C29 C28 -0.9(4) no
C24 C25 C26 C27 0.8(4) no
C25 C26 C27 C28 -0.6(4) no
C26 C27 C28 C29 -0.4(4) no
C27 C28 C29 C24 1.1(4) no
